data_7152791
loop_
_publ_author_name
'Ganesan, Muthupandian'
'Salunke, Rahul Vilas'
'Singh, Nem'
'Ramesh, Namakkal G.'

_publ_section_title
;
 Protecting group directed diversity during Mitsunobu cyclization of a
 carbohydrate derived diamino triol. Synthesis of novel bridged bicyclic
 and six-membered iminocyclitols.
;
_journal_issue 4
_journal_name_full 'Organic &amp; biomolecular chemistry'
_journal_page_first 599
_journal_page_last 611
_journal_paper_doi 10.1039/c2ob27000e
_journal_volume 11
_journal_year 2013
_chemical_absolute_configuration syn
_chemical_formula_moiety 'C34 H34 N2 O9 S2, C4 H8 O'
_chemical_formula_sum 'C38 H42 N2 O10 S2'
_chemical_formula_weight 750.88
_chemical_name_systematic
;
?
;
_space_group_IT_number 1
_symmetry_cell_setting triclinic
_symmetry_space_group_name_Hall 'P 1'
_symmetry_space_group_name_H-M 'P 1'
_atom_sites_solution_hydrogens geom
_atom_sites_solution_primary direct
_atom_sites_solution_secondary difmap
_audit_creation_method SHELXL-97
_cell_angle_alpha 76.570(8)
_cell_angle_beta 81.084(7)
_cell_angle_gamma 83.652(7)
_cell_formula_units_Z 1
_cell_length_a 6.046(2)
_cell_length_b 12.665(4)
_cell_length_c 12.845(4)
_cell_measurement_reflns_used 780
_cell_measurement_temperature 298(2)
_cell_measurement_theta_max 25.00
_cell_measurement_theta_min 2.58
_cell_volume 942.3(5)
_computing_cell_refinement 'Bruker SMART'
_computing_data_collection 'Bruker SMART'
_computing_data_reduction 'Bruker SAINT'
_computing_molecular_graphics 'Bruker SHELXTL'
_computing_publication_material 'Bruker SHELXTL'
_computing_structure_refinement 'SHELXL-97 (Sheldrick, 1997)'
_computing_structure_solution 'SHELXS-97 (Sheldrick, 1990)'
_diffrn_ambient_temperature 298(2)
_diffrn_measured_fraction_theta_full 0.995
_diffrn_measured_fraction_theta_max 0.995
_diffrn_measurement_device_type 'CCD area detector'
_diffrn_measurement_method 'phi and omega scans'
_diffrn_radiation_monochromator graphite
_diffrn_radiation_source 'fine-focus sealed tube'
_diffrn_radiation_type MoK\a
_diffrn_radiation_wavelength 0.71073
_diffrn_reflns_av_R_equivalents 0.0481
_diffrn_reflns_av_sigmaI/netI 0.1688
_diffrn_reflns_limit_h_max 7
_diffrn_reflns_limit_h_min -7
_diffrn_reflns_limit_k_max 15
_diffrn_reflns_limit_k_min -15
_diffrn_reflns_limit_l_max 15
_diffrn_reflns_limit_l_min -15
_diffrn_reflns_number 9097
_diffrn_reflns_theta_full 25.00
_diffrn_reflns_theta_max 25.00
_diffrn_reflns_theta_min 1.66
_exptl_absorpt_coefficient_mu 0.201
_exptl_absorpt_correction_T_max 0.976
_exptl_absorpt_correction_T_min 0.967
_exptl_absorpt_correction_type multi-scan
_exptl_absorpt_process_details SADABS
_exptl_crystal_colour colorless
_exptl_crystal_density_diffrn 1.323
_exptl_crystal_density_meas 1.322
_exptl_crystal_density_method 'not measured'
_exptl_crystal_description Block
_exptl_crystal_F_000 397
_exptl_crystal_size_max 0.26
_exptl_crystal_size_mid 0.14
_exptl_crystal_size_min 0.12
_refine_diff_density_max 0.193
_refine_diff_density_min -0.191
_refine_diff_density_rms 0.044
_refine_ls_abs_structure_details 'Flack H D (1983), Acta Cryst. A39, 876-881'
_refine_ls_abs_structure_Flack -0.20(14)
_refine_ls_extinction_method none
_refine_ls_goodness_of_fit_ref 1.114
_refine_ls_hydrogen_treatment constr
_refine_ls_matrix_type full
_refine_ls_number_parameters 472
_refine_ls_number_reflns 6513
_refine_ls_number_restraints 3
_refine_ls_restrained_S_all 1.113
_refine_ls_R_factor_all 0.1519
_refine_ls_R_factor_gt 0.0973
_refine_ls_shift/su_max 0.001
_refine_ls_shift/su_mean 0.000
_refine_ls_structure_factor_coef Fsqd
_refine_ls_weighting_details 'calc w=1/[\s^2^(Fo^2^)+(0.0000P)^2^+0.0000P] where P=(Fo^2^+2Fc^2^)/3'
_refine_ls_weighting_scheme calc
_refine_ls_wR_factor_gt 0.1980
_refine_ls_wR_factor_ref 0.2299
_reflns_number_gt 4051
_reflns_number_total 6513
_reflns_threshold_expression >2sigma(I)
_cod_data_source_file c2ob27000e.txt
_cod_data_source_block ngr1m
_cod_depositor_comments
;
The following automatic conversions were performed:

'_symmetry_cell_setting' value 'Triclinic' changed to 'triclinic'
according to /home/saulius/struct/CIF-dictionaries/cif_core.dic
dictionary named 'cif_core.dic' version 2.4.2 from 2011-04-26.

Automatic conversion script
Id: cif_fix_values 1891 2012-01-12 08:04:46Z andrius 
;
_cod_original_sg_symbol_H-M P1
_cod_database_code 7152791

loop_
_symmetry_equiv_pos_as_xyz
'x, y, z'

loop_
_atom_site_label
_atom_site_type_symbol
_atom_site_fract_x
_atom_site_fract_y
_atom_site_fract_z
_atom_site_U_iso_or_equiv
_atom_site_adp_type
_atom_site_occupancy
_atom_site_symmetry_multiplicity
_atom_site_calc_flag
_atom_site_refinement_flags
S1 S 0.8492(3) 0.51646(14) 0.50965(16) 0.0544(5) Uani 1 1 d .
S2 S 0.3572(4) 0.1689(2) 0.6955(2) 0.0915(9) Uani 1 1 d .
O1 O 0.7613(11) 0.6228(4) 0.4629(5) 0.0834(19) Uani 1 1 d .
O2 O 1.0845(9) 0.4918(5) 0.5019(5) 0.0822(18) Uani 1 1 d .
O3 O 0.1826(12) 0.1675(6) 0.6324(7) 0.113(3) Uani 1 1 d .
O4 O 0.3039(16) 0.1955(6) 0.7967(7) 0.152(4) Uani 1 1 d .
O5 O 0.9967(9) 0.1816(4) 0.3832(5) 0.0702(15) Uani 1 1 d .
O6 O 1.3665(10) 0.1963(5) 0.3370(6) 0.100(2) Uani 1 1 d .
O7 O 0.9009(8) 0.5237(4) 0.2334(4) 0.0598(13) Uani 1 1 d .
O8 O 0.8472(12) 0.5610(6) 0.0598(5) 0.110(2) Uani 1 1 d .
O9 O 0.9547(11) 0.3226(6) 0.1780(5) 0.094(2) Uani 1 1 d .
H9 H 0.8777 0.3182 0.1321 0.142 Uiso 1 1 calc R
O10 O 0.841(12) 0.063(5) 0.139(3) 0.66(5) Uani 1 1 d .
N1 N 0.7366(10) 0.4339(5) 0.4592(5) 0.0563(15) Uani 1 1 d .
N2 N 0.5373(14) 0.2522(6) 0.6289(6) 0.088(2) Uani 1 1 d .
H2A H 0.5774 0.3010 0.6574 0.106 Uiso 1 1 calc R
C1 C 0.8249(13) 0.3186(5) 0.4751(6) 0.058(2) Uani 1 1 d .
H1 H 0.9325 0.3048 0.5274 0.070 Uiso 1 1 calc R
C2 C 0.9478(12) 0.2984(6) 0.3670(7) 0.060(2) Uani 1 1 d .
H2 H 1.0890 0.3339 0.3498 0.072 Uiso 1 1 calc R
C3 C 0.8142(15) 0.3357(7) 0.2729(7) 0.070(2) Uani 1 1 d .
H3 H 0.6890 0.2895 0.2843 0.085 Uiso 1 1 calc R
C4 C 0.7205(12) 0.4522(7) 0.2645(6) 0.065(2) Uani 1 1 d .
H4 H 0.6175 0.4709 0.2099 0.077 Uiso 1 1 calc R
C5 C 0.5990(12) 0.4726(7) 0.3702(7) 0.069(2) Uani 1 1 d .
H5A H 0.5590 0.5501 0.3627 0.083 Uiso 1 1 calc R
H5B H 0.4612 0.4359 0.3878 0.083 Uiso 1 1 calc R
C6 C 0.7382(13) 0.4848(6) 0.6481(6) 0.0544(19) Uani 1 1 d .
C7 C 0.5156(13) 0.5177(7) 0.6789(7) 0.066(2) Uani 1 1 d .
H7 H 0.4261 0.5571 0.6281 0.079 Uiso 1 1 calc R
C8 C 0.4325(13) 0.4907(7) 0.7848(8) 0.074(2) Uani 1 1 d .
H8 H 0.2822 0.5108 0.8050 0.088 Uiso 1 1 calc R
C9 C 0.5602(16) 0.4339(7) 0.8667(8) 0.074(2) Uani 1 1 d .
C10 C 0.7760(19) 0.4055(8) 0.8305(9) 0.090(3) Uani 1 1 d .
H10 H 0.8676 0.3673 0.8809 0.108 Uiso 1 1 calc R
C11 C 0.8678(16) 0.4300(7) 0.7237(9) 0.078(3) Uani 1 1 d .
H11 H 1.0177 0.4090 0.7034 0.094 Uiso 1 1 calc R
C12 C 0.464(2) 0.4062(11) 0.9814(8) 0.126(4) Uani 1 1 d .
H12A H 0.3944 0.3388 0.9960 0.188 Uiso 1 1 calc R
H12B H 0.3539 0.4629 0.9972 0.188 Uiso 1 1 calc R
H12C H 0.5813 0.3987 1.0258 0.188 Uiso 1 1 calc R
C13 C 0.6307(18) 0.2436(7) 0.5204(7) 0.084(3) Uani 1 1 d .
H13A H 0.5137 0.2634 0.4740 0.101 Uiso 1 1 calc R
H13B H 0.6861 0.1688 0.5204 0.101 Uiso 1 1 calc R
C14 C 0.5076(15) 0.0385(7) 0.7100(6) 0.067(2) Uani 1 1 d .
C15 C 0.6988(18) 0.0211(8) 0.7604(8) 0.085(3) Uani 1 1 d .
H15 H 0.7468 0.0770 0.7851 0.102 Uiso 1 1 calc R
C16 C 0.8190(16) -0.0801(8) 0.7741(8) 0.082(3) Uani 1 1 d .
H16 H 0.9406 -0.0923 0.8129 0.099 Uiso 1 1 calc R
C17 C 0.7644(14) -0.1616(7) 0.7328(6) 0.063(2) Uani 1 1 d .
C18 C 0.5756(16) -0.1398(7) 0.6814(7) 0.073(2) Uani 1 1 d .
H18 H 0.5281 -0.1947 0.6550 0.088 Uiso 1 1 calc R
C19 C 0.4552(15) -0.0411(8) 0.6675(7) 0.074(2) Uani 1 1 d .
H19 H 0.3348 -0.0289 0.6279 0.088 Uiso 1 1 calc R
C20 C 0.8842(19) -0.2725(7) 0.7466(9) 0.104(4) Uani 1 1 d .
H20A H 1.0357 -0.2686 0.7584 0.156 Uiso 1 1 calc R
H20B H 0.8856 -0.2997 0.6826 0.156 Uiso 1 1 calc R
H20C H 0.8082 -0.3205 0.8074 0.156 Uiso 1 1 calc R
C21 C 1.2093(16) 0.1401(8) 0.3689(7) 0.073(2) Uani 1 1 d .
C22 C 1.2294(13) 0.0212(6) 0.3938(7) 0.060(2) Uani 1 1 d .
C23 C 1.0494(15) -0.0398(7) 0.4363(8) 0.078(2) Uani 1 1 d .
H23 H 0.9089 -0.0043 0.4511 0.094 Uiso 1 1 calc R
C24 C 1.0707(17) -0.1540(8) 0.4581(8) 0.084(3) Uani 1 1 d .
H24 H 0.9464 -0.1942 0.4846 0.101 Uiso 1 1 calc R
C25 C 1.285(2) -0.2051(9) 0.4388(8) 0.092(3) Uani 1 1 d .
H25 H 1.3040 -0.2807 0.4543 0.110 Uiso 1 1 calc R
C26 C 1.465(2) -0.1463(11) 0.3978(10) 0.101(4) Uani 1 1 d .
H26 H 1.6066 -0.1811 0.3847 0.121 Uiso 1 1 calc R
C27 C 1.4343(17) -0.0333(10) 0.3757(9) 0.093(3) Uani 1 1 d .
H27 H 1.5584 0.0066 0.3474 0.112 Uiso 1 1 calc R
C28 C 0.9500(15) 0.5745(7) 0.1284(6) 0.065(2) Uani 1 1 d .
C29 C 1.1304(14) 0.6459(6) 0.1100(7) 0.064(2) Uani 1 1 d .
C30 C 1.2304(18) 0.6644(8) 0.1902(8) 0.090(3) Uani 1 1 d .
H30 H 1.1809 0.6325 0.2617 0.109 Uiso 1 1 calc R
C31 C 1.402(2) 0.7291(9) 0.1670(10) 0.118(4) Uani 1 1 d .
H31 H 1.4699 0.7417 0.2226 0.142 Uiso 1 1 calc R
C32 C 1.478(2) 0.7771(10) 0.0612(14) 0.136(5) Uani 1 1 d .
H32 H 1.5964 0.8214 0.0464 0.163 Uiso 1 1 calc R
C33 C 1.381(2) 0.7600(10) -0.0208(11) 0.119(4) Uani 1 1 d .
H33 H 1.4301 0.7924 -0.0921 0.143 Uiso 1 1 calc R
C34 C 1.2057(19) 0.6930(9) 0.0044(8) 0.103(3) Uani 1 1 d .
H34 H 1.1377 0.6794 -0.0509 0.123 Uiso 1 1 calc R
C35 C 0.920(5) 0.140(2) 0.115(3) 0.266(17) Uani 1 1 d .
H35A H 0.9328 0.1734 0.1740 0.319 Uiso 1 1 calc R
H35B H 0.8569 0.1918 0.0566 0.319 Uiso 1 1 calc R
C36 C 1.111(3) 0.082(3) 0.082(3) 0.262(13) Uani 1 1 d .
H36A H 1.1907 0.0420 0.1408 0.315 Uiso 1 1 calc R
H36B H 1.2117 0.1246 0.0257 0.315 Uiso 1 1 calc R
C37 C 0.975(5) 0.010(3) 0.039(3) 0.34(3) Uani 1 1 d .
H37A H 1.0317 0.0065 -0.0350 0.406 Uiso 1 1 calc R
H37B H 0.9756 -0.0638 0.0834 0.406 Uiso 1 1 calc R
C38 C 0.762(5) 0.062(4) 0.047(3) 0.36(3) Uani 1 1 d .
H38A H 0.7430 0.1323 -0.0024 0.428 Uiso 1 1 calc R
H38B H 0.6381 0.0173 0.0537 0.428 Uiso 1 1 calc R

loop_
_atom_site_aniso_label
_atom_site_aniso_U_11
_atom_site_aniso_U_22
_atom_site_aniso_U_33
_atom_site_aniso_U_23
_atom_site_aniso_U_13
_atom_site_aniso_U_12
S1 0.0443(11) 0.0387(10) 0.0767(14) -0.0125(9) 0.0047(9) -0.0061(8)
S2 0.0889(19) 0.0664(15) 0.0862(18) 0.0145(13) 0.0323(15) 0.0076(13)
O1 0.104(5) 0.055(4) 0.084(4) -0.011(3) 0.008(4) -0.012(3)
O2 0.056(4) 0.088(4) 0.111(5) -0.045(4) 0.014(3) -0.022(3)
O3 0.068(4) 0.087(5) 0.147(7) 0.041(4) -0.003(5) 0.000(3)
O4 0.195(8) 0.096(5) 0.112(6) -0.003(5) 0.081(6) 0.024(5)
O5 0.057(3) 0.053(3) 0.105(4) -0.027(3) -0.001(3) -0.014(3)
O6 0.059(4) 0.087(4) 0.166(7) -0.053(4) 0.007(4) -0.033(3)
O7 0.064(3) 0.065(3) 0.048(3) -0.004(2) -0.004(2) -0.015(3)
O8 0.124(6) 0.142(7) 0.057(4) 0.006(4) -0.027(4) -0.025(5)
O9 0.110(5) 0.111(5) 0.067(4) -0.032(4) 0.011(4) -0.035(4)
O10 0.91(10) 0.83(9) 0.26(3) -0.12(4) 0.23(5) -0.61(9)
N1 0.064(4) 0.056(4) 0.048(4) -0.009(3) -0.003(3) -0.012(3)
N2 0.121(6) 0.059(4) 0.073(5) -0.010(4) 0.017(4) -0.009(4)
C1 0.070(5) 0.041(4) 0.057(5) -0.001(3) -0.001(4) -0.011(4)
C2 0.058(4) 0.048(4) 0.077(6) -0.016(4) -0.003(4) -0.017(3)
C3 0.073(5) 0.079(6) 0.068(6) -0.030(5) 0.006(5) -0.034(5)
C4 0.050(4) 0.092(6) 0.051(5) -0.007(4) -0.008(4) -0.017(4)
C5 0.040(4) 0.084(6) 0.073(6) -0.004(4) 0.005(4) -0.011(4)
C6 0.061(5) 0.042(4) 0.063(5) -0.020(4) -0.005(4) 0.002(4)
C7 0.064(5) 0.070(5) 0.063(6) -0.024(4) -0.003(4) 0.007(4)
C8 0.044(5) 0.094(7) 0.087(7) -0.044(5) 0.005(5) 0.008(4)
C9 0.078(6) 0.066(6) 0.083(7) -0.021(5) -0.014(6) -0.006(5)
C10 0.100(8) 0.085(7) 0.084(8) -0.001(5) -0.047(7) 0.012(6)
C11 0.073(6) 0.066(6) 0.095(8) -0.019(5) -0.020(6) 0.005(5)
C12 0.144(10) 0.160(12) 0.070(7) -0.029(7) 0.019(7) -0.037(8)
C13 0.137(9) 0.054(5) 0.055(6) -0.007(4) 0.009(5) -0.019(5)
C14 0.077(6) 0.061(6) 0.051(5) 0.002(4) 0.010(5) -0.013(5)
C15 0.106(8) 0.066(6) 0.089(7) -0.025(5) -0.009(6) -0.027(6)
C16 0.078(6) 0.082(7) 0.094(7) -0.020(6) -0.035(5) -0.003(5)
C17 0.071(5) 0.068(6) 0.049(5) 0.003(4) -0.029(4) -0.002(4)
C18 0.105(7) 0.054(5) 0.062(6) -0.008(4) -0.008(5) -0.024(5)
C19 0.079(6) 0.074(6) 0.070(6) -0.006(5) -0.023(5) -0.018(5)
C20 0.139(10) 0.058(6) 0.112(9) -0.020(6) -0.025(7) 0.013(6)
C21 0.064(6) 0.088(7) 0.080(6) -0.041(5) -0.010(5) -0.015(5)
C22 0.050(5) 0.059(5) 0.078(6) -0.026(4) -0.017(4) 0.001(4)
C23 0.073(6) 0.070(6) 0.094(7) -0.027(5) -0.003(5) -0.008(5)
C24 0.090(7) 0.067(6) 0.100(8) -0.024(5) -0.026(6) 0.002(5)
C25 0.127(9) 0.074(7) 0.074(6) -0.025(5) -0.024(7) 0.026(7)
C26 0.079(8) 0.101(9) 0.131(10) -0.043(8) -0.025(7) 0.015(7)
C27 0.080(7) 0.110(9) 0.100(8) -0.041(7) -0.022(6) 0.000(6)
C28 0.082(6) 0.097(6) 0.020(4) -0.008(4) -0.014(4) -0.020(5)
C29 0.074(6) 0.056(5) 0.053(5) -0.002(4) 0.000(4) 0.000(4)
C30 0.111(8) 0.085(7) 0.067(7) -0.002(5) 0.020(6) -0.048(6)
C31 0.164(12) 0.094(8) 0.090(8) -0.009(6) 0.024(8) -0.061(8)
C32 0.150(12) 0.099(9) 0.147(13) -0.011(9) 0.034(10) -0.066(8)
C33 0.153(12) 0.101(9) 0.089(9) 0.001(7) 0.021(8) -0.042(8)
C34 0.118(9) 0.114(9) 0.066(7) 0.000(6) 0.006(6) -0.036(7)
C35 0.24(2) 0.24(3) 0.41(4) -0.29(3) 0.06(3) -0.06(2)
C36 0.125(15) 0.39(4) 0.32(3) -0.15(3) -0.047(18) -0.07(2)
C37 0.21(3) 0.41(5) 0.54(7) -0.37(5) -0.16(3) 0.08(3)
C38 0.15(2) 0.63(7) 0.31(4) -0.10(4) -0.11(3) -0.02(3)

loop_
_atom_type_symbol
_atom_type_description
_atom_type_scat_dispersion_real
_atom_type_scat_dispersion_imag
_atom_type_scat_source
C C 0.0033 0.0016 'International Tables Vol C Tables 4.2.6.8 and 6.1.1.4'
H H 0.0000 0.0000 'International Tables Vol C Tables 4.2.6.8 and 6.1.1.4'
N N 0.0061 0.0033 'International Tables Vol C Tables 4.2.6.8 and 6.1.1.4'
O O 0.0106 0.0060 'International Tables Vol C Tables 4.2.6.8 and 6.1.1.4'
S S 0.1246 0.1234 'International Tables Vol C Tables 4.2.6.8 and 6.1.1.4'

loop_
_geom_angle_atom_site_label_1
_geom_angle_atom_site_label_2
_geom_angle_atom_site_label_3
_geom_angle
O2 S1 O1 119.8(4)
O2 S1 N1 110.0(3)
O1 S1 N1 106.2(4)
O2 S1 C6 107.8(4)
O1 S1 C6 108.5(3)
N1 S1 C6 103.4(3)
O4 S2 O3 119.9(6)
O4 S2 N2 105.2(5)
O3 S2 N2 110.1(4)
O4 S2 C14 109.4(5)
O3 S2 C14 106.6(5)
N2 S2 C14 104.6(4)
C21 O5 C2 119.9(6)
C28 O7 C4 119.4(6)
C3 O9 H9 109.5
C35 O10 C38 100(5)
C1 N1 C5 115.5(6)
C1 N1 S1 119.6(5)
C5 N1 S1 122.1(5)
C13 N2 S2 118.8(6)
C13 N2 H2A 120.6
S2 N2 H2A 120.6
N1 C1 C2 108.5(6)
N1 C1 C13 110.0(6)
C2 C1 C13 112.0(6)
N1 C1 H1 108.7
C2 C1 H1 108.7
C13 C1 H1 108.8
O5 C2 C3 108.2(6)
O5 C2 C1 105.8(6)
C3 C2 C1 114.8(6)
O5 C2 H2 109.3
C3 C2 H2 109.3
C1 C2 H2 109.3
O9 C3 C4 111.2(7)
O9 C3 C2 108.5(7)
C4 C3 C2 111.1(6)
O9 C3 H3 108.7
C4 C3 H3 108.7
C2 C3 H3 108.7
O7 C4 C5 106.4(6)
O7 C4 C3 109.9(6)
C5 C4 C3 112.5(7)
O7 C4 H4 109.3
C5 C4 H4 109.3
C3 C4 H4 109.3
N1 C5 C4 112.1(6)
N1 C5 H5A 109.2
C4 C5 H5A 109.2
N1 C5 H5B 109.2
C4 C5 H5B 109.2
H5A C5 H5B 107.9
C11 C6 C7 120.1(8)
C11 C6 S1 120.9(6)
C7 C6 S1 119.0(6)
C8 C7 C6 118.1(8)
C8 C7 H7 121.0
C6 C7 H7 121.0
C7 C8 C9 124.1(8)
C7 C8 H8 118.0
C9 C8 H8 118.0
C10 C9 C8 114.4(9)
C10 C9 C12 123.1(10)
C8 C9 C12 122.5(10)
C9 C10 C11 123.8(9)
C9 C10 H10 118.1
C11 C10 H10 118.1
C6 C11 C10 119.5(8)
C6 C11 H11 120.2
C10 C11 H11 120.2
C9 C12 H12A 109.5
C9 C12 H12B 109.5
H12A C12 H12B 109.5
C9 C12 H12C 109.5
H12A C12 H12C 109.5
H12B C12 H12C 109.5
N2 C13 C1 111.5(7)
N2 C13 H13A 109.3
C1 C13 H13A 109.3
N2 C13 H13B 109.3
C1 C13 H13B 109.3
H13A C13 H13B 108.0
C19 C14 C15 118.0(8)
C19 C14 S2 123.4(8)
C15 C14 S2 118.4(7)
C14 C15 C16 120.0(8)
C14 C15 H15 120.0
C16 C15 H15 120.0
C17 C16 C15 122.0(9)
C17 C16 H16 119.0
C15 C16 H16 119.0
C16 C17 C18 115.9(8)
C16 C17 C20 124.5(8)
C18 C17 C20 119.5(8)
C19 C18 C17 122.8(8)
C19 C18 H18 118.6
C17 C18 H18 118.6
C14 C19 C18 121.0(9)
C14 C19 H19 119.5
C18 C19 H19 119.5
C17 C20 H20A 109.5
C17 C20 H20B 109.5
H20A C20 H20B 109.5
C17 C20 H20C 109.5
H20A C20 H20C 109.5
H20B C20 H20C 109.5
O6 C21 O5 122.9(9)
O6 C21 C22 124.4(8)
O5 C21 C22 112.7(8)
C27 C22 C23 117.5(9)
C27 C22 C21 119.7(9)
C23 C22 C21 122.8(7)
C22 C23 C24 122.1(8)
C22 C23 H23 118.9
C24 C23 H23 118.9
C25 C24 C23 117.7(10)
C25 C24 H24 121.1
C23 C24 H24 121.2
C26 C25 C24 121.1(10)
C26 C25 H25 119.5
C24 C25 H25 119.5
C25 C26 C27 119.1(10)
C25 C26 H26 120.5
C27 C26 H26 120.5
C22 C27 C26 122.5(10)
C22 C27 H27 118.7
C26 C27 H27 118.7
O8 C28 O7 121.6(8)
O8 C28 C29 125.3(7)
O7 C28 C29 113.2(7)
C30 C29 C34 119.6(9)
C30 C29 C28 123.2(7)
C34 C29 C28 117.1(8)
C31 C30 C29 120.0(9)
C31 C30 H30 120.0
C29 C30 H30 120.0
C30 C31 C32 120.7(13)
C30 C31 H31 119.7
C32 C31 H31 119.6
C33 C32 C31 120.5(12)
C33 C32 H32 119.7
C31 C32 H32 119.7
C32 C33 C34 118.1(11)
C32 C33 H33 121.0
C34 C33 H33 121.0
C29 C34 C33 121.0(11)
C29 C34 H34 119.5
C33 C34 H34 119.5
O10 C35 C36 87(4)
O10 C35 H35A 114.0
C36 C35 H35A 114.1
O10 C35 H35B 114.5
C36 C35 H35B 114.1
H35A C35 H35B 111.3
C35 C36 C37 91.2(15)
C35 C36 H36A 113.4
C37 C36 H36A 113.4
C35 C36 H36B 113.4
C37 C36 H36B 113.4
H36A C36 H36B 110.7
C38 C37 C36 103(2)
C38 C37 H37A 111.4
C36 C37 H37A 111.2
C38 C37 H37B 111.2
C36 C37 H37B 111.2
H37A C37 H37B 109.2
O10 C38 C37 74(3)
O10 C38 H38A 116.3
C37 C38 H38A 116.0
O10 C38 H38B 116.1
C37 C38 H38B 116.0
H38A C38 H38B 113.0

loop_
_geom_bond_atom_site_label_1
_geom_bond_atom_site_label_2
_geom_bond_distance
S1 O2 1.416(6)
S1 O1 1.422(6)
S1 N1 1.608(6)
S1 C6 1.770(8)
S2 O4 1.398(9)
S2 O3 1.432(9)
S2 N2 1.605(8)
S2 C14 1.779(9)
O5 C21 1.336(10)
O5 C2 1.448(8)
O6 C21 1.213(10)
O7 C28 1.356(8)
O7 C4 1.445(9)
O8 C28 1.206(9)
O9 C3 1.407(10)
O9 H9 0.8200
O10 C35 1.09(4)
O10 C38 1.35(5)
N1 C1 1.477(9)
N1 C5 1.478(10)
N2 C13 1.444(11)
N2 H2A 0.8600
C1 C2 1.534(10)
C1 C13 1.548(12)
C1 H1 0.9800
C2 C3 1.513(11)
C2 H2 0.9800
C3 C4 1.506(12)
C3 H3 0.9800
C4 C5 1.504(11)
C4 H4 0.9800
C5 H5A 0.9700
C5 H5B 0.9700
C6 C11 1.358(11)
C6 C7 1.389(10)
C7 C8 1.353(11)
C7 H7 0.9300
C8 C9 1.414(12)
C8 H8 0.9300
C9 C10 1.354(13)
C9 C12 1.474(13)
C10 C11 1.375(13)
C10 H10 0.9300
C11 H11 0.9300
C12 H12A 0.9600
C12 H12B 0.9600
C12 H12C 0.9600
C13 H13A 0.9700
C13 H13B 0.9700
C14 C19 1.340(12)
C14 C15 1.384(12)
C15 C16 1.389(13)
C15 H15 0.9300
C16 C17 1.357(12)
C16 H16 0.9300
C17 C18 1.376(11)
C17 C20 1.493(12)
C18 C19 1.363(12)
C18 H18 0.9300
C19 H19 0.9300
C20 H20A 0.9600
C20 H20B 0.9600
C20 H20C 0.9600
C21 C22 1.460(11)
C22 C27 1.365(12)
C22 C23 1.373(11)
C23 C24 1.403(12)
C23 H23 0.9300
C24 C25 1.393(14)
C24 H24 0.9300
C25 C26 1.355(15)
C25 H25 0.9300
C26 C27 1.389(15)
C26 H26 0.9300
C27 H27 0.9300
C28 C29 1.451(11)
C29 C30 1.349(12)
C29 C34 1.377(12)
C30 C31 1.346(14)
C30 H30 0.9300
C31 C32 1.381(17)
C31 H31 0.9300
C32 C33 1.352(19)
C32 H32 0.9300
C33 C34 1.381(16)
C33 H33 0.9300
C34 H34 0.9300
C35 C36 1.36(3)
C35 H35A 0.9700
C35 H35B 0.9700
C36 C37 1.53(3)
C36 H36A 0.9700
C36 H36B 0.9700
C37 C38 1.38(3)
C37 H37A 0.9700
C37 H37B 0.9700
C38 H38A 0.9700
C38 H38B 0.9700

loop_
_geom_torsion_atom_site_label_1
_geom_torsion_atom_site_label_2
_geom_torsion_atom_site_label_3
_geom_torsion_atom_site_label_4
_geom_torsion
O2 S1 N1 C1 37.4(6)
O1 S1 N1 C1 168.3(5)
C6 S1 N1 C1 -77.5(6)
O2 S1 N1 C5 -122.9(6)
O1 S1 N1 C5 8.1(6)
C6 S1 N1 C5 122.3(6)
O4 S2 N2 C13 178.5(8)
O3 S2 N2 C13 -50.9(8)
C14 S2 N2 C13 63.3(8)
C5 N1 C1 C2 52.7(8)
S1 N1 C1 C2 -108.8(6)
C5 N1 C1 C13 -70.2(8)
S1 N1 C1 C13 128.3(6)
C21 O5 C2 C3 115.9(7)
C21 O5 C2 C1 -120.6(7)
N1 C1 C2 O5 -170.6(6)
C13 C1 C2 O5 -49.0(8)
N1 C1 C2 C3 -51.3(8)
C13 C1 C2 C3 70.3(8)
O5 C2 C3 O9 -68.1(8)
C1 C2 C3 O9 173.9(6)
O5 C2 C3 C4 169.4(6)
C1 C2 C3 C4 51.5(8)
C28 O7 C4 C5 -140.1(7)
C28 O7 C4 C3 97.9(8)
O9 C3 C4 O7 -52.8(8)
C2 C3 C4 O7 68.1(8)
O9 C3 C4 C5 -171.1(7)
C2 C3 C4 C5 -50.3(9)
C1 N1 C5 C4 -54.5(8)
S1 N1 C5 C4 106.5(7)
O7 C4 C5 N1 -68.8(8)
C3 C4 C5 N1 51.6(9)
O2 S1 C6 C11 -9.7(7)
O1 S1 C6 C11 -140.7(6)
N1 S1 C6 C11 106.8(7)
O2 S1 C6 C7 169.9(6)
O1 S1 C6 C7 38.8(7)
N1 S1 C6 C7 -73.6(7)
C11 C6 C7 C8 -1.8(12)
S1 C6 C7 C8 178.6(6)
C6 C7 C8 C9 2.0(13)
C7 C8 C9 C10 -1.3(13)
C7 C8 C9 C12 179.8(9)
C8 C9 C10 C11 0.6(14)
C12 C9 C10 C11 179.4(11)
C7 C6 C11 C10 1.1(12)
S1 C6 C11 C10 -179.3(7)
C9 C10 C11 C6 -0.6(14)
S2 N2 C13 C1 -171.8(6)
N1 C1 C13 N2 -67.5(9)
C2 C1 C13 N2 171.7(7)
O4 S2 C14 C19 130.8(8)
O3 S2 C14 C19 -0.3(8)
N2 S2 C14 C19 -116.9(7)
O4 S2 C14 C15 -54.4(8)
O3 S2 C14 C15 174.6(7)
N2 S2 C14 C15 57.9(8)
C19 C14 C15 C16 -5.6(13)
S2 C14 C15 C16 179.3(7)
C14 C15 C16 C17 4.7(15)
C15 C16 C17 C18 -3.3(14)
C15 C16 C17 C20 -178.8(9)
C16 C17 C18 C19 3.1(13)
C20 C17 C18 C19 178.8(8)
C15 C14 C19 C18 5.4(12)
S2 C14 C19 C18 -179.7(6)
C17 C18 C19 C14 -4.3(13)
C2 O5 C21 O6 -4.0(13)
C2 O5 C21 C22 177.1(6)
O6 C21 C22 C27 -3.6(13)
O5 C21 C22 C27 175.2(8)
O6 C21 C22 C23 175.7(9)
O5 C21 C22 C23 -5.4(11)
C27 C22 C23 C24 -1.7(13)
C21 C22 C23 C24 178.9(8)
C22 C23 C24 C25 2.3(14)
C23 C24 C25 C26 -1.6(14)
C24 C25 C26 C27 0.5(16)
C23 C22 C27 C26 0.4(14)
C21 C22 C27 C26 179.8(9)
C25 C26 C27 C22 0.2(16)
C4 O7 C28 O8 -0.4(12)
C4 O7 C28 C29 178.4(7)
O8 C28 C29 C30 175.2(10)
O7 C28 C29 C30 -3.5(12)
O8 C28 C29 C34 -7.3(13)
O7 C28 C29 C34 174.1(8)
C34 C29 C30 C31 0.4(16)
C28 C29 C30 C31 177.9(10)
C29 C30 C31 C32 -0.1(18)
C30 C31 C32 C33 0(2)
C31 C32 C33 C34 0(2)
C30 C29 C34 C33 -0.8(16)
C28 C29 C34 C33 -178.4(11)
C32 C33 C34 C29 0.8(19)
C38 O10 C35 C36 -90(5)
O10 C35 C36 C37 39(4)
C35 C36 C37 C38 9(4)
C35 O10 C38 C37 91(5)
C36 C37 C38 O10 -43(3)
